data_7010449
loop_
_publ_author_name
'Sarsfield, Mark J.'
'Said, Musa'
'Thornton-Pett, Mark'
'Gerrard, Lee A.'
'Bochmann, Manfred'

_publ_section_title
;
 The reactivity of trimethylsilyliminophosphines towards titanium and
 zirconium halides
;
_journal_issue 6
_journal_name_full 'Journal of the Chemical Society, Dalton Transactions'
_journal_page_first 822
_journal_paper_doi 10.1039/b009082o
_journal_year 2001
_chemical_formula_moiety 'Zr2 Si2 C52 H66 Cl10 N2 P2'
_chemical_formula_sum 'C52 H66 Cl10 N2 P2 Si2 Zr2'
_chemical_formula_weight 1374.13
_chemical_name_systematic
; 
? 
;
_space_group_IT_number 14
_symmetry_cell_setting monoclinic
_symmetry_space_group_name_Hall '-P 2yn'
_symmetry_space_group_name_H-M 'P 1 21/n 1'
_atom_sites_solution_hydrogens geom
_atom_sites_solution_primary direct
_atom_sites_solution_secondary difmap
_cell_angle_alpha 90.00
_cell_angle_beta 98.13(3)
_cell_angle_gamma 90.00
_cell_formula_units_Z 2
_cell_length_a 16.729(3)
_cell_length_b 11.509(2)
_cell_length_c 17.448(4)
_cell_measurement_temperature 293(2)
_cell_volume 3325.6(12)
_computing_cell_refinement
;
DENZO AND SCALEPACK (Otwinowski and Minor, 1985)
;
_computing_data_collection 'MSC Raxis II control software'
_computing_data_reduction 'SHELX97-SHELXPRO (Sheldrick, 1997)'
_computing_molecular_graphics SHELXTL+XP
_computing_publication_material SHELXTL+XCIF
_computing_structure_refinement 'SHELXL-93 (Sheldrick, 1993)'
_computing_structure_solution 'SHELXS-86 (Sheldrick, 1990)'
_diffrn_ambient_temperature 293(2)
_diffrn_measurement_device 'Rigaku R-axis IIc'
_diffrn_measurement_method 'image plate oscillation photographs'
_diffrn_radiation_monochromator graphite
_diffrn_radiation_source 'rotating anode'
_diffrn_radiation_type MoK\a
_diffrn_radiation_wavelength 0.71073
_diffrn_reflns_av_R_equivalents 0.0422
_diffrn_reflns_av_sigmaI/netI 0.0665
_diffrn_reflns_limit_h_max 20
_diffrn_reflns_limit_h_min -20
_diffrn_reflns_limit_k_max 10
_diffrn_reflns_limit_k_min -13
_diffrn_reflns_limit_l_max 21
_diffrn_reflns_limit_l_min -21
_diffrn_reflns_number 9122
_diffrn_reflns_theta_max 25.55
_diffrn_reflns_theta_min 2.13
_exptl_absorpt_coefficient_mu 0.832
_exptl_absorpt_correction_type none
_exptl_crystal_density_diffrn 1.372
_exptl_crystal_density_meas ?
_exptl_crystal_F_000 1400
_refine_diff_density_max 0.658
_refine_diff_density_min -0.607
_refine_diff_density_rms 0.167
_refine_ls_extinction_method none
_refine_ls_goodness_of_fit_all 1.053
_refine_ls_goodness_of_fit_obs 0.994
_refine_ls_hydrogen_treatment riding
_refine_ls_matrix_type full
_refine_ls_number_parameters 316
_refine_ls_number_reflns 5572
_refine_ls_number_restraints 0
_refine_ls_restrained_S_all 1.053
_refine_ls_restrained_S_obs 0.994
_refine_ls_R_factor_all 0.0954
_refine_ls_R_factor_obs 0.0544
_refine_ls_shift/esd_max 0.000
_refine_ls_shift/esd_mean 0.000
_refine_ls_structure_factor_coef Fsqd
_refine_ls_weighting_details 'w=1/[\s^2^(Fo^2^)+(0.1393P)^2^+0.0000P] where P=(Fo^2^+2Fc^2^)/3'
_refine_ls_weighting_scheme calc
_refine_ls_wR_factor_all 0.2193
_refine_ls_wR_factor_obs 0.1653
_reflns_number_observed 3623
_reflns_number_total 5572
_reflns_observed_criterion >2sigma(I)
_cod_data_source_file b009082o.txt
_cod_data_source_block musa1
_cod_depositor_comments
;
The following automatic conversions were performed:
'_symmetry_cell_setting' value 'Monoclinic' changed to 'monoclinic'
according to '/home/saulius/struct/CIF-dictionaries/cif_core.dic'
dictionary named 'cif_core.dic' version 2.4.1 from 2010-06-29.

Automatic conversion script
Id: cif_fix_enum 1527 2010-12-29 10:47:43Z saulius 

The following automatic conversions were performed:

'_refine_ls_weighting_scheme' value 'calc
w=1/[\s^2^(Fo^2^)+(0.1393P)^2^+0.0000P] where P=(Fo^2^+2Fc^2^)/3' was
changed to 'calc'. New tag '_refine_ls_weighting_details' was
created. The value of the new tag was set to
'w=1/[\s^2^(Fo^2^)+(0.1393P)^2^+0.0000P] where P=(Fo^2^+2Fc^2^)/3'.

Automatic conversion script
Id: cif_fix_values 3143 2015-03-26 13:38:13Z robertas 
;
_cod_original_cell_volume 3325.5(11)
_cod_original_sg_symbol_H-M P2(1)/n
_cod_database_code 7010449

loop_
_symmetry_equiv_pos_as_xyz
'x, y, z'
'-x+1/2, y+1/2, -z+1/2'
'-x, -y, -z'
'x-1/2, -y-1/2, z-1/2'

loop_
_atom_site_aniso_label
_atom_site_aniso_U_11
_atom_site_aniso_U_22
_atom_site_aniso_U_33
_atom_site_aniso_U_23
_atom_site_aniso_U_13
_atom_site_aniso_U_12
Zr1 0.0890(5) 0.0622(4) 0.0558(3) -0.0017(2) 0.0106(3) 0.0104(3)
Cl1 0.1020(12) 0.0864(10) 0.0690(9) -0.0061(7) -0.0040(8) 0.0045(9)
Cl2 0.133(2) 0.0730(9) 0.0812(10) 0.0083(8) 0.0250(11) 0.0018(9)
Cl3 0.0897(10) 0.0584(7) 0.0726(8) 0.0028(6) 0.0146(8) 0.0141(7)
Cl4 0.132(2) 0.1057(13) 0.0608(9) -0.0053(9) -0.0002(9) -0.0062(12)
Cl5 0.1162(15) 0.0975(12) 0.0970(13) -0.0048(9) 0.0335(11) 0.0300(10)
P1 0.0591(8) 0.0837(9) 0.0546(8) 0.0132(7) 0.0128(6) 0.0094(7)
Si1 0.0898(13) 0.121(2) 0.0877(13) 0.0268(12) 0.0336(11) 0.0453(12)
N1 0.067(3) 0.082(3) 0.075(3) 0.019(3) 0.021(2) 0.019(3)
C1 0.064(3) 0.092(4) 0.055(3) 0.005(3) 0.010(3) 0.006(3)
C2 0.056(3) 0.074(3) 0.058(3) 0.001(3) 0.008(2) 0.005(3)
C3 0.071(3) 0.060(3) 0.073(3) 0.001(3) 0.017(3) 0.001(3)
C4 0.080(4) 0.064(3) 0.069(3) -0.011(3) 0.019(3) 0.000(3)
C5 0.071(3) 0.073(3) 0.058(3) -0.002(2) 0.012(3) -0.003(3)
C6 0.082(4) 0.061(3) 0.074(3) -0.001(3) 0.023(3) 0.002(3)
C7 0.079(4) 0.076(3) 0.060(3) -0.006(3) 0.017(3) 0.011(3)
C8 0.101(5) 0.103(5) 0.076(4) -0.009(4) 0.040(4) -0.018(4)
C9 0.142(12) 1.029(62) 0.159(12) 0.321(25) 0.084(10) 0.108(22)
C10 0.196(12) 0.150(9) 0.178(11) -0.013(8) 0.134(10) -0.007(8)
C11 0.265(16) 0.198(12) 0.221(14) -0.092(11) 0.168(14) -0.149(12)
C12 0.054(3) 0.082(4) 0.059(3) 0.014(3) 0.012(2) 0.007(3)
C13 0.072(4) 0.099(4) 0.069(4) 0.020(3) 0.018(3) 0.012(3)
C14 0.085(5) 0.136(7) 0.062(4) -0.007(4) 0.006(3) -0.010(4)
C15 0.094(5) 0.099(5) 0.088(5) -0.014(4) 0.009(4) 0.000(4)
C16 0.077(4) 0.081(4) 0.092(5) 0.004(4) 0.003(4) 0.011(3)
C17 0.072(4) 0.084(4) 0.074(4) 0.015(3) 0.007(3) 0.015(3)
C18 0.059(3) 0.091(4) 0.069(3) 0.020(3) 0.011(3) 0.008(3)
C19 0.100(5) 0.129(6) 0.067(4) 0.004(4) 0.026(4) 0.002(5)
C20 0.133(8) 0.190(10) 0.072(5) 0.020(6) 0.046(5) 0.030(8)
C21 0.107(7) 0.181(10) 0.092(6) 0.044(7) 0.044(5) 0.029(6)
C22 0.110(7) 0.148(8) 0.125(7) 0.052(7) 0.055(6) 0.006(6)
C23 0.099(5) 0.116(6) 0.098(5) 0.036(4) 0.042(5) 0.028(4)
C24 0.074(5) 0.222(13) 0.199(11) 0.117(9) 0.060(6) 0.058(6)
C25 0.110(6) 0.122(6) 0.118(6) 0.046(5) 0.018(5) 0.044(5)
C26 0.238(15) 0.255(16) 0.145(10) -0.011(10) 0.092(11) 0.133(13)

loop_
_atom_site_label
_atom_site_type_symbol
_atom_site_fract_x
_atom_site_fract_y
_atom_site_fract_z
_atom_site_U_iso_or_equiv
_atom_site_thermal_displace_type
_atom_site_occupancy
_atom_site_calc_flag
_atom_site_refinement_flags
_atom_site_disorder_group
Zr1 Zr 0.41258(4) 0.45114(4) 0.06524(3) 0.0689(3) Uani 1 d . .
Cl1 Cl 0.33226(11) 0.3957(2) -0.05643(9) 0.0874(5) Uani 1 d . .
Cl2 Cl 0.38363(14) 0.26706(14) 0.11815(10) 0.0947(6) Uani 1 d . .
Cl3 Cl 0.46168(10) 0.63118(11) -0.00679(9) 0.0732(4) Uani 1 d . .
Cl4 Cl 0.50577(14) 0.5008(2) 0.17852(10) 0.1009(6) Uani 1 d . .
Cl5 Cl 0.30660(14) 0.5649(2) 0.10288(12) 0.1018(6) Uani 1 d . .
P1 P 0.26517(9) 0.97301(14) -0.03510(8) 0.0653(4) Uani 1 d . .
Si1 Si 0.13549(13) 1.1639(2) -0.07587(13) 0.0976(7) Uani 1 d . .
N1 N 0.2334(3) 1.1019(5) -0.0647(3) 0.0738(13) Uani 1 d . .
H1 H 0.2704(3) 1.1472(5) -0.0770(3) 0.089 Uiso 1 calc R .
C1 C 0.3745(4) 0.9732(6) -0.0080(3) 0.0699(14) Uani 1 d . .
C2 C 0.4181(3) 1.0084(5) -0.0764(3) 0.0624(12) Uani 1 d . .
C3 C 0.4379(4) 0.9276(5) -0.1278(3) 0.0674(14) Uani 1 d . .
H3 H 0.4237(4) 0.8503(5) -0.1221(3) 0.081 Uiso 1 calc R .
C4 C 0.4790(4) 0.9589(5) -0.1884(4) 0.0703(15) Uani 1 d . .
H4 H 0.4931(4) 0.9012(5) -0.2213(4) 0.084 Uiso 1 calc R .
C5 C 0.4993(4) 1.0713(5) -0.2015(3) 0.0672(14) Uani 1 d . .
C6 C 0.4769(4) 1.1569(5) -0.1502(4) 0.0714(15) Uani 1 d . .
H6 H 0.4898(4) 1.2345(5) -0.1572(4) 0.086 Uiso 1 calc R .
C7 C 0.4361(4) 1.1255(5) -0.0900(3) 0.0708(15) Uani 1 d . .
H7 H 0.4201(4) 1.1828(5) -0.0578(3) 0.085 Uiso 1 calc R .
C8 C 0.5431(5) 1.1061(7) -0.2703(4) 0.091(2) Uani 1 d . .
C9 C 0.4866(9) 1.1664(27) -0.3301(9) 0.437(22) Uani 1 d . .
H9A H 0.5144(9) 1.1875(27) -0.3725(9) 0.656 Uiso 1 calc R .
H9B H 0.4664(9) 1.2351(27) -0.3083(9) 0.656 Uiso 1 calc R .
H9C H 0.4424(9) 1.1156(27) -0.3483(9) 0.656 Uiso 1 calc R .
C10 C 0.5852(7) 0.9971(10) -0.3014(7) 0.164(5) Uani 1 d . .
H10A H 0.6208(7) 0.9623(10) -0.2598(7) 0.246 Uiso 1 calc R .
H10B H 0.6155(7) 1.0208(10) -0.3415(7) 0.246 Uiso 1 calc R .
H10C H 0.5449(7) 0.9417(10) -0.3219(7) 0.246 Uiso 1 calc R .
C11 C 0.6158(9) 1.1939(12) -0.2395(8) 0.215(9) Uani 1 d . .
H11A H 0.6531(9) 1.1559(12) -0.2006(8) 0.323 Uiso 1 calc R .
H11B H 0.5943(9) 1.2617(12) -0.2178(8) 0.323 Uiso 1 calc R .
H11C H 0.6434(9) 1.2163(12) -0.2819(8) 0.323 Uiso 1 calc R .
C12 C 0.2416(3) 0.8655(5) -0.1091(3) 0.0646(13) Uani 1 d . .
C13 C 0.2033(4) 0.8960(6) -0.1812(4) 0.079(2) Uani 1 d . .
H13 H 0.1876(4) 0.9725(6) -0.1920(4) 0.095 Uiso 1 calc R .
C14 C 0.1884(4) 0.8093(8) -0.2385(4) 0.095(2) Uani 1 d . .
H14 H 0.1623(4) 0.8288(8) -0.2875(4) 0.114 Uiso 1 calc R .
C15 C 0.2123(5) 0.6944(7) -0.2226(5) 0.094(2) Uani 1 d . .
H15 H 0.2008(5) 0.6371(7) -0.2602(5) 0.113 Uiso 1 calc R .
C16 C 0.2515(4) 0.6680(6) -0.1537(4) 0.084(2) Uani 1 d . .
H16 H 0.2695(4) 0.5922(6) -0.1440(4) 0.101 Uiso 1 calc R .
C17 C 0.2663(4) 0.7501(6) -0.0953(4) 0.077(2) Uani 1 d . .
H17 H 0.2928(4) 0.7286(6) -0.0469(4) 0.092 Uiso 1 calc R .
C18 C 0.2202(4) 0.9353(6) 0.0487(4) 0.073(2) Uani 1 d . .
C19 C 0.2278(5) 1.0184(8) 0.1102(4) 0.097(2) Uani 1 d . .
H19 H 0.2553(5) 1.0878(8) 0.1058(4) 0.117 Uiso 1 calc R .
C20 C 0.1939(6) 0.9947(12) 0.1765(5) 0.129(3) Uani 1 d . .
H20 H 0.1956(6) 1.0502(12) 0.2155(5) 0.154 Uiso 1 calc R .
C21 C 0.1584(6) 0.8911(12) 0.1845(5) 0.124(3) Uani 1 d . .
H21 H 0.1392(6) 0.8752(12) 0.2309(5) 0.148 Uiso 1 calc R .
C22 C 0.1486(6) 0.8039(10) 0.1251(6) 0.124(3) Uani 1 d . .
H22 H 0.1222(6) 0.7341(10) 0.1310(6) 0.149 Uiso 1 calc R .
C23 C 0.1819(5) 0.8310(7) 0.0567(5) 0.102(2) Uani 1 d . .
H23 H 0.1778(5) 0.7772(7) 0.0165(5) 0.122 Uiso 1 calc R .
C24 C 0.0616(5) 1.0461(10) -0.0770(7) 0.161(6) Uani 1 d . .
H24A H 0.0705(5) 1.0051(10) -0.0287(7) 0.242 Uiso 1 calc R .
H24B H 0.0675(5) 0.9934(10) -0.1186(7) 0.242 Uiso 1 calc R .
H24C H 0.0080(5) 1.0780(10) -0.0845(7) 0.242 Uiso 1 calc R .
C25 C 0.1213(6) 1.2453(8) -0.1670(5) 0.117(3) Uani 1 d . .
H25A H 0.1607(6) 1.3062(8) -0.1648(5) 0.175 Uiso 1 calc R .
H25B H 0.0681(6) 1.2784(8) -0.1750(5) 0.175 Uiso 1 calc R .
H25C H 0.1276(6) 1.1938(8) -0.2091(5) 0.175 Uiso 1 calc R .
C26 C 0.1291(9) 1.2617(12) 0.0067(7) 0.206(7) Uani 1 d . .
H26A H 0.1367(9) 1.2177(12) 0.0539(7) 0.310 Uiso 1 calc R .
H26B H 0.0770(9) 1.2982(12) 0.0006(7) 0.310 Uiso 1 calc R .
H26C H 0.1703(9) 1.3201(12) 0.0086(7) 0.310 Uiso 1 calc R .

loop_
_atom_type_symbol
_atom_type_description
_atom_type_scat_dispersion_real
_atom_type_scat_dispersion_imag
_atom_type_scat_source
C C 0.0033 0.0016 'International Tables Vol C Tables 4.2.6.8 and 6.1.1.4'
H H 0.0000 0.0000 'International Tables Vol C Tables 4.2.6.8 and 6.1.1.4'
N N 0.0061 0.0033 'International Tables Vol C Tables 4.2.6.8 and 6.1.1.4'
Si Si 0.0817 0.0704 'International Tables Vol C Tables 4.2.6.8 and 6.1.1.4'
P P 0.1023 0.0942 'International Tables Vol C Tables 4.2.6.8 and 6.1.1.4'
Cl Cl 0.1484 0.1585 'International Tables Vol C Tables 4.2.6.8 and 6.1.1.4'
Zr Zr -2.9673 0.5597 'International Tables Vol C Tables 4.2.6.8 and 6.1.1.4'

loop_
_geom_angle_atom_site_label_1
_geom_angle_atom_site_label_2
_geom_angle_atom_site_label_3
_geom_angle
_geom_angle_site_symmetry_1
_geom_angle_site_symmetry_3
_geom_angle_publ_flag
Cl5 Zr1 Cl2 100.51(7) . . ?
Cl5 Zr1 Cl4 93.68(8) . . ?
Cl2 Zr1 Cl4 92.09(7) . . ?
Cl5 Zr1 Cl1 92.54(8) . . ?
Cl2 Zr1 Cl1 89.28(7) . . ?
Cl4 Zr1 Cl1 173.28(7) . . ?
Cl5 Zr1 Cl3 89.62(6) . . ?
Cl2 Zr1 Cl3 169.56(6) . . ?
Cl4 Zr1 Cl3 89.74(6) . . ?
Cl1 Zr1 Cl3 87.75(6) . . ?
Cl5 Zr1 Cl3 166.74(6) . 3_665 ?
Cl2 Zr1 Cl3 92.71(6) . 3_665 ?
Cl4 Zr1 Cl3 86.76(7) . 3_665 ?
Cl1 Zr1 Cl3 86.60(6) . 3_665 ?
Cl3 Zr1 Cl3 77.12(5) . 3_665 ?
Zr1 Cl3 Zr1 102.88(5) . 3_665 ?
N1 P1 C18 108.8(3) . . ?
N1 P1 C12 111.7(3) . . ?
C18 P1 C12 110.3(3) . . ?
N1 P1 C1 110.5(3) . . ?
C18 P1 C1 108.1(3) . . ?
C12 P1 C1 107.3(3) . . ?
N1 Si1 C25 107.8(3) . . ?
N1 Si1 C24 108.4(3) . . ?
C25 Si1 C24 111.3(5) . . ?
N1 Si1 C26 108.4(5) . . ?
C25 Si1 C26 110.6(5) . . ?
C24 Si1 C26 110.3(6) . . ?
P1 N1 Si1 130.8(3) . . ?
C2 C1 P1 111.6(4) . . ?
C3 C2 C7 117.7(5) . . ?
C3 C2 C1 121.1(5) . . ?
C7 C2 C1 121.2(5) . . ?
C2 C3 C4 121.1(5) . . ?
C5 C4 C3 122.4(5) . . ?
C4 C5 C6 117.3(5) . . ?
C4 C5 C8 122.1(5) . . ?
C6 C5 C8 120.5(5) . . ?
C7 C6 C5 120.2(5) . . ?
C6 C7 C2 121.3(5) . . ?
C9 C8 C5 110.2(7) . . ?
C9 C8 C10 113.8(12) . . ?
C5 C8 C10 110.2(6) . . ?
C9 C8 C11 108.5(14) . . ?
C5 C8 C11 108.7(6) . . ?
C10 C8 C11 105.1(8) . . ?
C13 C12 C17 119.2(6) . . ?
C13 C12 P1 120.6(5) . . ?
C17 C12 P1 120.1(5) . . ?
C12 C13 C14 118.8(7) . . ?
C15 C14 C13 120.8(7) . . ?
C16 C15 C14 119.3(7) . . ?
C15 C16 C17 121.8(7) . . ?
C16 C17 C12 120.2(6) . . ?
C23 C18 C19 120.1(6) . . ?
C23 C18 P1 123.3(6) . . ?
C19 C18 P1 116.6(5) . . ?
C20 C19 C18 119.4(9) . . ?
C21 C20 C19 119.9(10) . . ?
C20 C21 C22 123.4(8) . . ?
C23 C22 C21 115.8(9) . . ?
C18 C23 C22 121.2(9) . . ?

loop_
_geom_bond_atom_site_label_1
_geom_bond_atom_site_label_2
_geom_bond_distance
_geom_bond_site_symmetry_2
_geom_bond_publ_flag
Zr1 Cl5 2.371(2) . ?
Zr1 Cl2 2.388(2) . ?
Zr1 Cl4 2.407(2) . ?
Zr1 Cl1 2.431(2) . ?
Zr1 Cl3 2.615(2) . ?
Zr1 Cl3 2.640(2) 3_665 ?
Cl3 Zr1 2.640(2) 3_665 ?
P1 N1 1.635(5) . ?
P1 C18 1.790(6) . ?
P1 C12 1.792(6) . ?
P1 C1 1.823(6) . ?
Si1 N1 1.772(5) . ?
Si1 C25 1.832(8) . ?
Si1 C24 1.833(12) . ?
Si1 C26 1.843(11) . ?
C1 C2 1.539(7) . ?
C2 C3 1.365(8) . ?
C2 C7 1.408(8) . ?
C3 C4 1.387(8) . ?
C4 C5 1.366(8) . ?
C5 C6 1.416(8) . ?
C5 C8 1.545(8) . ?
C6 C7 1.380(8) . ?
C8 C9 1.48(2) . ?
C8 C10 1.572(13) . ?
C8 C11 1.614(14) . ?
C12 C13 1.374(8) . ?
C12 C17 1.401(8) . ?
C13 C14 1.411(10) . ?
C14 C15 1.398(11) . ?
C15 C16 1.322(10) . ?
C16 C17 1.385(10) . ?
C18 C23 1.377(10) . ?
C18 C19 1.429(10) . ?
C19 C20 1.386(10) . ?
C20 C21 1.35(2) . ?
C21 C22 1.43(2) . ?
C22 C23 1.422(10) . ?
